data_4022886
loop_
_publ_author_name
'Masayuki Inoue'
'Nayoung Lee'
'Satoshi Kasuya'
'Takaaki Sato'
'Masahiro Hirama'
'Miyako Moriyama'
'Yoshiyasu Fukuyama'

_publ_section_title
;
 Total Synthesis and Bioactivity of an Unnatural Enantiomer
 of Merrilactone A: Development of an Enantioselective
 Desymmetrization Strategy
;
_journal_name_full 'Journal of Organic Chemistry'
_journal_page_first 3065
_journal_page_last 3075
_journal_paper_doi 10.1021/jo0700474
_journal_volume 72
_journal_year 2007
_chemical_formula_moiety 'C26 H26 Cl4 O4 '
_chemical_formula_sum 'C26 H26 Cl4 O4'
_chemical_formula_weight 544.30
_space_group_IT_number 2
_symmetry_cell_setting triclinic
_symmetry_Int_Tables_number 2
_symmetry_space_group_name_Hall '-P 1'
_symmetry_space_group_name_H-M 'P -1'
_cell_angle_alpha 80.323(10)
_cell_angle_beta 88.66(1)
_cell_angle_gamma 82.94(1)
_cell_formula_units_Z 2
_cell_length_a 7.5703(8)
_cell_length_b 7.9949(4)
_cell_length_c 21.228(2)
_cell_measurement_reflns_used 3518
_cell_measurement_temperature 173.2
_cell_measurement_theta_max 26.0
_cell_measurement_theta_min 3.3
_cell_volume 1256.9(2)
_computing_cell_refinement CRYSTALCLEAR
_computing_data_collection CRYSTALCLEAR
_computing_data_reduction 'teXsan Ver. 1.11'
_computing_publication_material 'teXsan Ver. 1.11'
_computing_structure_refinement 'teXsan Ver. 1.10'
_computing_structure_solution SIR92
_diffrn_ambient_temperature 173.2
_diffrn_detector_area_resol_mean 14.63
_diffrn_measured_fraction_theta_full 0.927
_diffrn_measured_fraction_theta_max 0.927
_diffrn_measurement_device_type 'Rigaku/MSC Mercury CCD'
_diffrn_measurement_method \w
_diffrn_radiation_type 'Mo K\a'
_diffrn_radiation_wavelength 0.7107
_diffrn_reflns_av_R_equivalents 0.016
_diffrn_reflns_limit_h_max 9
_diffrn_reflns_limit_h_min -9
_diffrn_reflns_limit_k_max 9
_diffrn_reflns_limit_k_min -9
_diffrn_reflns_limit_l_max 26
_diffrn_reflns_limit_l_min -26
_diffrn_reflns_number 9280
_diffrn_reflns_theta_full 26.00
_diffrn_reflns_theta_max 26.00
_exptl_absorpt_coefficient_mu 0.502
_exptl_absorpt_correction_T_max 0.980
_exptl_absorpt_correction_T_min 0.858
_exptl_absorpt_correction_type multi-scan
_exptl_absorpt_process_details '(Jacobson, 1998)'
_exptl_crystal_colour Colorless
_exptl_crystal_density_diffrn 1.438
_exptl_crystal_density_method 'not measured'
_exptl_crystal_description Plate
_exptl_crystal_size_max 0.300
_exptl_crystal_size_mid 0.300
_exptl_crystal_size_min 0.040
_refine_diff_density_max 0.22
_refine_diff_density_min -0.21
_refine_ls_extinction_method none
_refine_ls_goodness_of_fit_ref 0.465
_refine_ls_hydrogen_treatment noref
_refine_ls_number_parameters 307
_refine_ls_number_reflns 3464
_refine_ls_R_factor_gt 0.0375
_refine_ls_shift/su_max 0.0007
_refine_ls_structure_factor_coef F
_refine_ls_weighting_scheme unit
_refine_ls_wR_factor_ref 0.0369
_reflns_number_gt 3464
_reflns_number_total 4583
_reflns_threshold_expression F^2^>3.0\s(F^2^)
_cod_data_source_file jo0700474si20070201_120050.cif
_cod_data_source_block ri901
_cod_original_sg_symbol_H-M 'P -1         '
_cod_original_formula_sum 'C26 H26 Cl4 O4 '
_cod_database_code 4022886

loop_
_symmetry_equiv_pos_as_xyz
x,y,z
-x,-y,-z

loop_
_atom_site_label
_atom_site_type_symbol
_atom_site_fract_x
_atom_site_fract_y
_atom_site_fract_z
_atom_site_U_iso_or_equiv
_atom_site_adp_type
_atom_site_occupancy
_atom_site_calc_flag
Cl(1) Cl 0.4249(1) 0.00564(10) 0.34255(3) 0.0374(2) Uani 1.00 d
Cl(2) Cl 0.80664(9) 0.25639(9) 0.51147(3) 0.0350(2) Uani 1.00 d
Cl(3) Cl 0.2685(1) 0.6622(1) 0.01045(4) 0.0601(3) Uani 1.00 d
Cl(4) Cl 0.3820(1) 1.0737(1) 0.18104(4) 0.0418(2) Uani 1.00 d
O(1) O 0.9560(2) 0.7091(3) 0.14104(9) 0.0341(5) Uani 1.00 d
O(2) O 0.6664(3) 0.5548(2) 0.35072(9) 0.0318(5) Uani 1.00 d
O(3) O 0.8696(2) 0.1988(2) 0.36322(8) 0.0245(4) Uani 1.00 d
O(4) O 0.5397(2) 0.6801(2) 0.15359(8) 0.0275(5) Uani 1.00 d
C(1) C 0.7860(3) 0.5163(3) 0.2097(1) 0.0221(6) Uani 1.00 d
C(2) C 0.8611(3) 0.6878(3) 0.1879(1) 0.0245(7) Uani 1.00 d
C(3) C 0.8185(4) 0.8311(3) 0.2268(1) 0.0314(7) Uani 1.00 d
C(4) C 0.9856(4) 0.8527(4) 0.2610(1) 0.0356(8) Uani 1.00 d
C(5) C 1.0441(4) 0.7633(4) 0.3161(1) 0.0359(8) Uani 1.00 d
C(6) C 0.9569(4) 0.6282(4) 0.3586(1) 0.0363(8) Uani 1.00 d
C(7) C 0.8165(4) 0.5435(3) 0.3297(1) 0.0251(7) Uani 1.00 d
C(8) C 0.8677(3) 0.4312(3) 0.2774(1) 0.0208(6) Uani 1.00 d
C(9) C 1.0706(3) 0.3897(3) 0.2708(1) 0.0272(7) Uani 1.00 d
C(10) C 0.7878(3) 0.2660(3) 0.3025(1) 0.0244(6) Uani 1.00 d
C(11) C 0.8329(4) 0.4024(4) 0.1588(1) 0.0338(8) Uani 1.00 d
C(12) C 0.5821(3) 0.5592(3) 0.2104(1) 0.0258(7) Uani 1.00 d
C(13) C 0.7800(3) 0.0677(3) 0.3999(1) 0.0240(6) Uani 1.00 d
C(14) C 0.6074(3) 0.1382(3) 0.4279(1) 0.0201(6) Uani 1.00 d
C(15) C 0.4398(3) 0.1189(3) 0.4052(1) 0.0234(6) Uani 1.00 d
C(16) C 0.2820(3) 0.1866(3) 0.4302(1) 0.0274(7) Uani 1.00 d
C(17) C 0.2885(4) 0.2767(3) 0.4800(1) 0.0290(7) Uani 1.00 d
C(18) C 0.4502(4) 0.2966(3) 0.5056(1) 0.0267(7) Uani 1.00 d
C(19) C 0.6045(3) 0.2285(3) 0.4788(1) 0.0231(6) Uani 1.00 d
C(20) C 0.3517(3) 0.7241(3) 0.1456(1) 0.0284(7) Uani 1.00 d
C(21) C 0.3181(3) 0.8758(3) 0.0937(1) 0.0268(7) Uani 1.00 d
C(22) C 0.2754(4) 0.8622(4) 0.0312(1) 0.0350(8) Uani 1.00 d
C(23) C 0.2375(5) 1.0028(4) -0.0161(1) 0.0464(9) Uani 1.00 d
C(24) C 0.2452(5) 1.1634(4) -0.0022(2) 0.0506(10) Uani 1.00 d
C(25) C 0.2890(4) 1.1843(4) 0.0585(2) 0.0417(9) Uani 1.00 d
C(26) C 0.3252(4) 1.0413(4) 0.1048(1) 0.0317(7) Uani 1.00 d
H(1) H 0.7273 0.8031 0.2576 0.0387 Uiso 1.00 calc
H(2) H 0.7747 0.9350 0.1992 0.0387 Uiso 1.00 calc
H(3) H 1.0569 0.9390 0.2401 0.0438 Uiso 1.00 calc
H(4) H 1.1566 0.7871 0.3307 0.0440 Uiso 1.00 calc
H(5) H 0.9018 0.6778 0.3934 0.0448 Uiso 1.00 calc
H(6) H 1.0480 0.5390 0.3761 0.0448 Uiso 1.00 calc
H(7) H 1.1229 0.4922 0.2556 0.0340 Uiso 1.00 calc
H(8) H 1.1218 0.3388 0.3111 0.0340 Uiso 1.00 calc
H(9) H 1.0975 0.3128 0.2412 0.0340 Uiso 1.00 calc
H(10) H 0.6609 0.2886 0.3073 0.0306 Uiso 1.00 calc
H(11) H 0.8108 0.1857 0.2736 0.0306 Uiso 1.00 calc
H(12) H 0.9588 0.3727 0.1568 0.0420 Uiso 1.00 calc
H(13) H 0.7784 0.2992 0.1691 0.0420 Uiso 1.00 calc
H(14) H 0.7918 0.4602 0.1178 0.0420 Uiso 1.00 calc
H(15) H 0.5436 0.6070 0.2476 0.0322 Uiso 1.00 calc
H(16) H 0.5249 0.4589 0.2104 0.0322 Uiso 1.00 calc
H(17) H 0.8552 0.0073 0.4337 0.0299 Uiso 1.00 calc
H(18) H 0.7548 -0.0114 0.3729 0.0299 Uiso 1.00 calc
H(19) H 0.1700 0.1708 0.4131 0.0341 Uiso 1.00 calc
H(20) H 0.1792 0.3261 0.4972 0.0361 Uiso 1.00 calc
H(21) H 0.4556 0.3565 0.5410 0.0334 Uiso 1.00 calc
H(22) H 0.2998 0.6294 0.1347 0.0352 Uiso 1.00 calc
H(23) H 0.2984 0.7500 0.1849 0.0352 Uiso 1.00 calc
H(24) H 0.2058 0.9876 -0.0584 0.0559 Uiso 1.00 calc
H(25) H 0.2198 1.2619 -0.0350 0.0605 Uiso 1.00 calc
H(26) H 0.2948 1.2968 0.0687 0.0504 Uiso 1.00 calc

loop_
_atom_site_aniso_label
_atom_site_aniso_U_11
_atom_site_aniso_U_22
_atom_site_aniso_U_33
_atom_site_aniso_U_12
_atom_site_aniso_U_13
_atom_site_aniso_U_23
Cl(1) 0.0418(4) 0.0445(4) 0.0309(4) -0.0159(3) -0.0024(3) -0.0131(3)
Cl(2) 0.0295(4) 0.0422(4) 0.0359(4) -0.0091(3) -0.0090(3) -0.0088(3)
Cl(3) 0.0894(7) 0.0491(5) 0.0463(5) -0.0086(5) -0.0087(5) -0.0194(4)
Cl(4) 0.0474(4) 0.0458(4) 0.0346(4) -0.0061(4) -0.0020(3) -0.0128(3)
O(1) 0.026(1) 0.048(1) 0.0264(10) -0.0090(9) 0.0013(8) 0.0021(9)
O(2) 0.033(1) 0.035(1) 0.0260(10) 0.0030(9) 0.0058(8) -0.0051(8)
O(3) 0.0230(9) 0.0247(9) 0.0231(9) -0.0037(7) -0.0014(7) 0.0044(7)
O(4) 0.0213(9) 0.032(1) 0.0244(9) 0.0003(8) -0.0034(7) 0.0063(8)
C(1) 0.024(1) 0.023(1) 0.018(1) -0.001(1) 0.0002(10) -0.0001(10)
C(2) 0.019(1) 0.028(1) 0.024(1) 0.000(1) -0.004(1) 0.002(1)
C(3) 0.030(1) 0.022(1) 0.040(2) -0.003(1) 0.003(1) 0.001(1)
C(4) 0.034(2) 0.028(1) 0.049(2) -0.008(1) 0.007(1) -0.015(1)
C(5) 0.031(2) 0.038(2) 0.044(2) -0.009(1) -0.003(1) -0.018(1)
C(6) 0.043(2) 0.035(2) 0.033(2) -0.005(1) -0.009(1) -0.010(1)
C(7) 0.032(1) 0.021(1) 0.019(1) 0.000(1) -0.002(1) 0.001(1)
C(8) 0.021(1) 0.022(1) 0.017(1) -0.001(1) -0.0006(10) -0.0007(10)
C(9) 0.024(1) 0.026(1) 0.029(1) 0.000(1) 0.002(1) 0.002(1)
C(10) 0.026(1) 0.025(1) 0.021(1) -0.003(1) -0.001(1) -0.001(1)
C(11) 0.045(2) 0.032(1) 0.024(1) 0.000(1) -0.002(1) -0.006(1)
C(12) 0.026(1) 0.027(1) 0.023(1) -0.003(1) -0.003(1) 0.001(1)
C(13) 0.024(1) 0.021(1) 0.025(1) -0.002(1) 0.000(1) 0.003(1)
C(14) 0.022(1) 0.016(1) 0.020(1) -0.0018(10) -0.0004(10) 0.0026(9)
C(15) 0.026(1) 0.024(1) 0.020(1) -0.007(1) -0.002(1) 0.001(1)
C(16) 0.020(1) 0.032(1) 0.027(1) -0.006(1) -0.001(1) 0.007(1)
C(17) 0.026(1) 0.028(1) 0.029(1) 0.000(1) 0.005(1) 0.004(1)
C(18) 0.032(1) 0.021(1) 0.027(1) -0.003(1) 0.003(1) -0.003(1)
C(19) 0.023(1) 0.023(1) 0.023(1) -0.006(1) -0.003(1) 0.000(1)
C(20) 0.020(1) 0.032(1) 0.031(1) -0.002(1) -0.003(1) 0.002(1)
C(21) 0.022(1) 0.030(1) 0.027(1) 0.001(1) 0.000(1) -0.001(1)
C(22) 0.037(2) 0.036(2) 0.031(1) 0.000(1) -0.006(1) -0.006(1)
C(23) 0.055(2) 0.053(2) 0.027(2) 0.000(2) -0.009(1) 0.001(1)
C(24) 0.061(2) 0.044(2) 0.038(2) 0.002(2) -0.005(2) 0.014(2)
C(25) 0.049(2) 0.029(2) 0.043(2) -0.001(1) 0.001(1) 0.002(1)
C(26) 0.030(1) 0.036(2) 0.027(1) 0.000(1) 0.000(1) -0.004(1)

loop_
_atom_type_symbol
_atom_type_description
_atom_type_scat_dispersion_real
_atom_type_scat_dispersion_imag
_atom_type_scat_source
C C 0.003 0.002
;International Tables for Crystallography
(1992, Vol. C, Tables 4.2.6.8 and 6.1.1.1)
;
H H 0.000 0.000
;International Tables for Crystallography
(1992, Vol. C, Table 6.1.1.2)
;
Cl Cl 0.148 0.159
;International Tables for Crystallography
(1992, Vol. C, Tables 4.2.6.8 and 6.1.1.1)
;
O O 0.011 0.006
;International Tables for Crystallography
(1992, Vol. C, Tables 4.2.6.8 and 6.1.1.1)
;

loop_
_geom_angle_atom_site_label_1
_geom_angle_atom_site_label_2
_geom_angle_atom_site_label_3
_geom_angle
_geom_angle_publ_flag
C(10) O(3) C(13) 113.1(2) yes
C(12) O(4) C(20) 111.9(2) yes
C(2) C(1) C(8) 108.9(2) yes
C(2) C(1) C(11) 108.4(2) yes
C(2) C(1) C(12) 106.1(2) yes
C(8) C(1) C(11) 111.9(2) yes
C(8) C(1) C(12) 113.7(2) yes
C(11) C(1) C(12) 107.6(2) yes
O(1) C(2) C(1) 121.3(2) yes
O(1) C(2) C(3) 119.5(2) yes
C(1) C(2) C(3) 119.2(2) yes
C(2) C(3) C(4) 108.8(2) yes
C(3) C(4) C(5) 125.9(3) yes
C(4) C(5) C(6) 127.6(3) yes
C(5) C(6) C(7) 118.2(2) yes
O(2) C(7) C(6) 119.3(2) yes
O(2) C(7) C(8) 119.9(2) yes
C(6) C(7) C(8) 120.6(2) yes
C(1) C(8) C(7) 112.3(2) yes
C(1) C(8) C(9) 109.3(2) yes
C(1) C(8) C(10) 110.4(2) yes
C(7) C(8) C(9) 112.2(2) yes
C(7) C(8) C(10) 103.4(2) yes
C(9) C(8) C(10) 109.0(2) yes
O(3) C(10) C(8) 106.3(2) yes
O(4) C(12) C(1) 105.5(2) yes
O(3) C(13) C(14) 112.3(2) yes
C(13) C(14) C(15) 123.2(2) yes
C(13) C(14) C(19) 121.6(2) yes
C(15) C(14) C(19) 115.3(2) yes
Cl(1) C(15) C(14) 119.8(2) yes
Cl(1) C(15) C(16) 117.2(2) yes
C(14) C(15) C(16) 122.9(2) yes
C(15) C(16) C(17) 118.9(2) yes
C(16) C(17) C(18) 120.9(2) yes
C(17) C(18) C(19) 118.4(2) yes
Cl(2) C(19) C(14) 118.8(2) yes
Cl(2) C(19) C(18) 117.6(2) yes
C(14) C(19) C(18) 123.7(2) yes
O(4) C(20) C(21) 108.8(2) yes
C(20) C(21) C(22) 122.8(2) yes
C(20) C(21) C(26) 121.8(2) yes
C(22) C(21) C(26) 115.3(2) yes
Cl(3) C(22) C(21) 119.9(2) yes
Cl(3) C(22) C(23) 117.3(2) yes
C(21) C(22) C(23) 122.8(3) yes
C(22) C(23) C(24) 119.3(3) yes
C(23) C(24) C(25) 120.4(3) yes
C(24) C(25) C(26) 119.0(3) yes
Cl(4) C(26) C(21) 119.4(2) yes
Cl(4) C(26) C(25) 117.4(2) yes
C(21) C(26) C(25) 123.2(3) yes
C(2) C(3) H(1) 109.8 no
C(2) C(3) H(2) 109.8 no
C(4) C(3) H(1) 109.7 no
C(4) C(3) H(2) 110.8 no
H(1) C(3) H(2) 107.9 no
C(3) C(4) H(3) 116.9 no
C(5) C(4) H(3) 117.2 no
C(4) C(5) H(4) 116.3 no
C(6) C(5) H(4) 116.0 no
C(5) C(6) H(5) 107.9 no
C(5) C(6) H(6) 108.2 no
C(7) C(6) H(5) 107.3 no
C(7) C(6) H(6) 107.1 no
H(5) C(6) H(6) 107.7 no
C(8) C(9) H(7) 110.1 no
C(8) C(9) H(8) 110.3 no
C(8) C(9) H(9) 110.2 no
H(7) C(9) H(8) 108.6 no
H(7) C(9) H(9) 108.6 no
H(8) C(9) H(9) 109.0 no
O(3) C(10) H(10) 110.3 no
O(3) C(10) H(11) 110.7 no
C(8) C(10) H(10) 110.7 no
C(8) C(10) H(11) 111.1 no
H(10) C(10) H(11) 107.8 no
C(1) C(11) H(12) 110.3 no
C(1) C(11) H(13) 110.2 no
C(1) C(11) H(14) 110.5 no
H(12) C(11) H(13) 108.4 no
H(12) C(11) H(14) 108.7 no
H(13) C(11) H(14) 108.5 no
O(4) C(12) H(15) 110.7 no
O(4) C(12) H(16) 110.6 no
C(1) C(12) H(15) 110.8 no
C(1) C(12) H(16) 110.9 no
H(15) C(12) H(16) 108.2 no
O(3) C(13) H(17) 109.5 no
O(3) C(13) H(18) 109.0 no
C(14) C(13) H(17) 108.9 no
C(14) C(13) H(18) 108.6 no
H(17) C(13) H(18) 108.4 no
C(15) C(16) H(19) 120.3 no
C(17) C(16) H(19) 120.9 no
C(16) C(17) H(20) 119.4 no
C(18) C(17) H(20) 119.7 no
C(17) C(18) H(21) 121.3 no
C(19) C(18) H(21) 120.3 no
O(4) C(20) H(22) 109.9 no
O(4) C(20) H(23) 110.0 no
C(21) C(20) H(22) 110.1 no
C(21) C(20) H(23) 110.1 no
H(22) C(20) H(23) 108.0 no
C(22) C(23) H(24) 120.0 no
C(24) C(23) H(24) 120.7 no
C(23) C(24) H(25) 119.7 no
C(25) C(24) H(25) 119.9 no
C(24) C(25) H(26) 120.9 no
C(26) C(25) H(26) 120.1 no

loop_
_geom_bond_atom_site_label_1
_geom_bond_atom_site_label_2
_geom_bond_distance
_geom_bond_publ_flag
Cl(1) C(15) 1.742(3) yes
Cl(2) C(19) 1.749(3) yes
Cl(3) C(22) 1.735(3) yes
Cl(4) C(26) 1.752(3) yes
O(1) C(2) 1.214(3) yes
O(2) C(7) 1.210(3) yes
O(3) C(10) 1.435(3) yes
O(3) C(13) 1.428(3) yes
O(4) C(12) 1.428(3) yes
O(4) C(20) 1.430(3) yes
C(1) C(2) 1.543(4) yes
C(1) C(8) 1.588(3) yes
C(1) C(11) 1.534(4) yes
C(1) C(12) 1.540(4) yes
C(2) C(3) 1.522(4) yes
C(3) C(4) 1.515(4) yes
C(4) C(5) 1.320(4) yes
C(5) C(6) 1.495(4) yes
C(6) C(7) 1.520(4) yes
C(7) C(8) 1.556(3) yes
C(8) C(9) 1.539(3) yes
C(8) C(10) 1.529(4) yes
C(13) C(14) 1.508(3) yes
C(14) C(15) 1.403(3) yes
C(14) C(19) 1.396(3) yes
C(15) C(16) 1.382(4) yes
C(16) C(17) 1.382(4) yes
C(17) C(18) 1.388(4) yes
C(18) C(19) 1.378(4) yes
C(20) C(21) 1.496(4) yes
C(21) C(22) 1.398(4) yes
C(21) C(26) 1.390(4) yes
C(22) C(23) 1.381(4) yes
C(23) C(24) 1.373(5) yes
C(24) C(25) 1.379(4) yes
C(25) C(26) 1.381(4) yes
C(3) H(1) 0.959 no
C(3) H(2) 0.959 no
C(4) H(3) 0.970 no
C(5) H(4) 0.964 no
C(6) H(5) 0.959 no
C(6) H(6) 0.962 no
C(9) H(7) 0.958 no
C(9) H(8) 0.953 no
C(9) H(9) 0.953 no
C(10) H(10) 0.962 no
C(10) H(11) 0.957 no
C(11) H(12) 0.955 no
C(11) H(13) 0.957 no
C(11) H(14) 0.954 no
C(12) H(15) 0.958 no
C(12) H(16) 0.956 no
C(13) H(17) 0.952 no
C(13) H(18) 0.961 no
C(16) H(19) 0.961 no
C(17) H(20) 0.963 no
C(18) H(21) 0.960 no
C(20) H(22) 0.958 no
C(20) H(23) 0.960 no
C(23) H(24) 0.966 no
C(24) H(25) 0.964 no
C(25) H(26) 0.966 no
